data_7152527
loop_
_publ_author_name
'Zhao, Fei'
'Wang, Yang'
'Zhang, Wen-Xiong'
'Xi, Zhenfeng'

_publ_section_title
;
 Metal-free synthesis of cyclic di-oxoguanidines via one-pot sequential
 transformation of amines, carbodiimides and acyl dichlorides.
;
_journal_issue 31
_journal_name_full 'Organic &amp; biomolecular chemistry'
_journal_page_first 6266
_journal_page_last 6270
_journal_paper_doi 10.1039/c2ob25799h
_journal_volume 10
_journal_year 2012
_chemical_formula_moiety 'C21 H21 N3 O2'
_chemical_formula_sum 'C21 H21 N3 O2'
_chemical_formula_weight 347.41
_chemical_name_systematic
;
?
;
_space_group_IT_number 2
_symmetry_cell_setting triclinic
_symmetry_space_group_name_Hall '-P 1'
_symmetry_space_group_name_H-M 'P -1'
_atom_sites_solution_hydrogens geom
_atom_sites_solution_primary direct
_atom_sites_solution_secondary difmap
_audit_creation_method SHELXL-97
_cell_angle_alpha 73.23(3)
_cell_angle_beta 84.08(3)
_cell_angle_gamma 83.37(3)
_cell_formula_units_Z 4
_cell_length_a 11.086(2)
_cell_length_b 12.727(3)
_cell_length_c 13.649(3)
_cell_measurement_reflns_used 5701
_cell_measurement_temperature 173(2)
_cell_measurement_theta_max 27.4850
_cell_measurement_theta_min 1.5625
_cell_volume 1826.6(7)
_computing_cell_refinement 'CrystalClear (Rigaku Inc., 2008)'
_computing_data_collection 'CrystalClear (Rigaku Inc., 2008)'
_computing_data_reduction 'CrystalClear (Rigaku Inc., 2008)'
_computing_molecular_graphics
;
Mercury: visualization and analysis of crystal structures, C. F. Macrae,
P. R. Edgington, P. McCabe, E. Pidcock, G. P. Shields, R. Taylor,
M. Towler and J. van de Streek, J. Appl. Cryst., 39, 453-457, 2006.
;
_computing_publication_material 'SHELX-97 (Sheldrick, 2008)'
_computing_structure_refinement 'SHELX-97 (Sheldrick, 2008)'
_computing_structure_solution 'SHELX-97 (Sheldrick, 2008)'
_diffrn_ambient_temperature 173(2)
_diffrn_detector_area_resol_mean 28.5714
_diffrn_measured_fraction_theta_full 0.990
_diffrn_measured_fraction_theta_max 0.990
_diffrn_measurement_device_type 'Saturn724+ CCD'
_diffrn_measurement_method '\w scans at fixed \c = 45\%'
_diffrn_radiation_monochromator graphite
_diffrn_radiation_source 'fine-focus sealed tube'
_diffrn_radiation_type MoK\a
_diffrn_radiation_wavelength 0.71073
_diffrn_reflns_av_R_equivalents 0.0389
_diffrn_reflns_av_sigmaI/netI 0.0485
_diffrn_reflns_limit_h_max 13
_diffrn_reflns_limit_h_min -12
_diffrn_reflns_limit_k_max 15
_diffrn_reflns_limit_k_min -15
_diffrn_reflns_limit_l_max 16
_diffrn_reflns_limit_l_min -16
_diffrn_reflns_number 13045
_diffrn_reflns_theta_full 25.00
_diffrn_reflns_theta_max 25.00
_diffrn_reflns_theta_min 2.50
_exptl_absorpt_coefficient_mu 0.083
_exptl_absorpt_correction_T_max 1.0000
_exptl_absorpt_correction_T_min 0.6891
_exptl_absorpt_correction_type multi-scan
_exptl_absorpt_process_details 'CrystalClear (Rigaku Inc., 2008)'
_exptl_crystal_colour yellow
_exptl_crystal_density_diffrn 1.263
_exptl_crystal_density_method 'not measured'
_exptl_crystal_description block
_exptl_crystal_F_000 736
_exptl_crystal_size_max 0.26
_exptl_crystal_size_mid 0.24
_exptl_crystal_size_min 0.23
_refine_diff_density_max 0.380
_refine_diff_density_min -0.217
_refine_diff_density_rms 0.040
_refine_ls_extinction_method none
_refine_ls_goodness_of_fit_ref 1.143
_refine_ls_hydrogen_treatment constr
_refine_ls_matrix_type full
_refine_ls_number_parameters 469
_refine_ls_number_reflns 6362
_refine_ls_number_restraints 0
_refine_ls_restrained_S_all 1.143
_refine_ls_R_factor_all 0.0755
_refine_ls_R_factor_gt 0.0655
_refine_ls_shift/su_max 0.000
_refine_ls_shift/su_mean 0.000
_refine_ls_structure_factor_coef Fsqd
_refine_ls_weighting_details 'calc w=1/[\s^2^(Fo^2^)+(0.0361P)^2^+0.9153P] where P=(Fo^2^+2Fc^2^)/3'
_refine_ls_weighting_scheme calc
_refine_ls_wR_factor_gt 0.1300
_refine_ls_wR_factor_ref 0.1364
_reflns_number_gt 5553
_reflns_number_total 6362
_reflns_threshold_expression >2sigma(I)
_cod_data_source_file c2ob25799h.txt
_cod_data_source_block a
_cod_original_cell_volume 1826.4(6)
_cod_original_sg_symbol_H-M P-1
_cod_database_code 7152527

loop_
_symmetry_equiv_pos_as_xyz
'x, y, z'
'-x, -y, -z'

loop_
_atom_site_label
_atom_site_type_symbol
_atom_site_fract_x
_atom_site_fract_y
_atom_site_fract_z
_atom_site_U_iso_or_equiv
_atom_site_adp_type
_atom_site_occupancy
_atom_site_symmetry_multiplicity
_atom_site_calc_flag
_atom_site_refinement_flags
O1 O 1.00417(15) 0.53083(13) 0.10203(13) 0.0395(4) Uani 1 1 d .
O2 O 1.20299(15) 0.35121(14) 0.15966(13) 0.0407(4) Uani 1 1 d .
O3 O 1.25184(15) 0.65219(15) 0.11136(13) 0.0421(4) Uani 1 1 d .
O4 O 1.07447(15) 0.77561(14) -0.03552(12) 0.0405(4) Uani 1 1 d .
N1 N 0.88708(17) 0.38741(15) 0.18518(14) 0.0302(4) Uani 1 1 d .
N2 N 0.84171(18) 0.20355(16) 0.29002(15) 0.0372(5) Uani 1 1 d .
N3 N 1.03871(17) 0.25418(16) 0.23504(15) 0.0350(5) Uani 1 1 d .
N4 N 1.09519(17) 0.68827(16) 0.22726(14) 0.0320(4) Uani 1 1 d .
N5 N 0.91023(17) 0.74925(16) 0.29857(15) 0.0351(5) Uani 1 1 d .
N6 N 0.95969(17) 0.78354(15) 0.11431(14) 0.0309(4) Uani 1 1 d .
C1 C 0.7693(2) 0.44835(17) 0.16880(17) 0.0302(5) Uani 1 1 d .
C2 C 0.7352(2) 0.48709(19) 0.06926(18) 0.0346(5) Uani 1 1 d .
H2 H 0.7884 0.4749 0.0137 0.042 Uiso 1 1 calc R
C3 C 0.6216(2) 0.5441(2) 0.0523(2) 0.0446(7) Uani 1 1 d .
H3 H 0.5965 0.5721 -0.0155 0.054 Uiso 1 1 calc R
C4 C 0.5448(2) 0.5603(2) 0.1340(2) 0.0493(7) Uani 1 1 d .
H4 H 0.4663 0.5981 0.1221 0.059 Uiso 1 1 calc R
C5 C 0.5811(2) 0.5221(2) 0.2326(2) 0.0449(6) Uani 1 1 d .
H5 H 0.5278 0.5336 0.2884 0.054 Uiso 1 1 calc R
C6 C 0.6953(2) 0.46689(19) 0.25022(19) 0.0366(6) Uani 1 1 d .
H6 H 0.7221 0.4422 0.3177 0.044 Uiso 1 1 calc R
C7 C 0.7128(2) 0.21735(18) 0.28916(18) 0.0330(5) Uani 1 1 d .
C8 C 0.6559(2) 0.23146(19) 0.1996(2) 0.0407(6) Uani 1 1 d .
H8 H 0.7029 0.2337 0.1368 0.049 Uiso 1 1 calc R
C9 C 0.5302(3) 0.2422(2) 0.2028(2) 0.0529(8) Uani 1 1 d .
H9 H 0.4910 0.2534 0.1414 0.064 Uiso 1 1 calc R
C10 C 0.4608(3) 0.2368(2) 0.2937(3) 0.0583(8) Uani 1 1 d .
H10 H 0.3745 0.2452 0.2947 0.070 Uiso 1 1 calc R
C11 C 0.5172(3) 0.2192(2) 0.3832(2) 0.0508(7) Uani 1 1 d .
H11 H 0.4700 0.2144 0.4462 0.061 Uiso 1 1 calc R
C12 C 0.6432(2) 0.20859(19) 0.3806(2) 0.0393(6) Uani 1 1 d .
H12 H 0.6822 0.1951 0.4425 0.047 Uiso 1 1 calc R
C13 C 0.9113(2) 0.27517(18) 0.24056(17) 0.0323(5) Uani 1 1 d .
C14 C 0.9937(2) 0.43571(19) 0.14795(18) 0.0323(5) Uani 1 1 d .
C15 C 1.0954(2) 0.34382(19) 0.17960(18) 0.0331(5) Uani 1 1 d .
C16 C 1.1077(2) 0.14617(19) 0.27625(18) 0.0361(6) Uani 1 1 d .
H16 H 1.1948 0.1560 0.2513 0.043 Uiso 1 1 calc R
C17 C 1.1033(3) 0.1138(2) 0.39190(19) 0.0442(7) Uani 1 1 d .
H17A H 1.0182 0.1039 0.4204 0.053 Uiso 1 1 calc R
H17B H 1.1319 0.1733 0.4145 0.053 Uiso 1 1 calc R
C18 C 1.1835(3) 0.0065(2) 0.4328(2) 0.0458(7) Uani 1 1 d .
H18A H 1.1735 -0.0170 0.5087 0.055 Uiso 1 1 calc R
H18B H 1.2701 0.0191 0.4121 0.055 Uiso 1 1 calc R
C19 C 1.1487(3) -0.0845(2) 0.3908(2) 0.0504(7) Uani 1 1 d .
H19B H 1.2052 -0.1514 0.4140 0.061 Uiso 1 1 calc R
H19A H 1.0654 -0.1033 0.4187 0.061 Uiso 1 1 calc R
C20 C 1.1533(2) -0.0493(2) 0.27539(19) 0.0417(6) Uani 1 1 d .
H20A H 1.1272 -0.1088 0.2512 0.050 Uiso 1 1 calc R
H20B H 1.2381 -0.0372 0.2474 0.050 Uiso 1 1 calc R
C21 C 1.0711(2) 0.05618(18) 0.23550(18) 0.0347(5) Uani 1 1 d .
H21B H 1.0788 0.0795 0.1596 0.042 Uiso 1 1 calc R
H21A H 0.9851 0.0428 0.2583 0.042 Uiso 1 1 calc R
C22 C 0.8558(2) 0.85077(19) 0.06696(17) 0.0314(5) Uani 1 1 d .
C23 C 0.7823(2) 0.8045(2) 0.01771(19) 0.0422(6) Uani 1 1 d .
H23 H 0.7978 0.7295 0.0174 0.051 Uiso 1 1 calc R
C24 C 0.6854(2) 0.8706(3) -0.0313(2) 0.0537(8) Uani 1 1 d .
H24 H 0.6336 0.8404 -0.0653 0.064 Uiso 1 1 calc R
C25 C 0.6630(2) 0.9795(3) -0.0313(2) 0.0531(8) Uani 1 1 d .
H25 H 0.5962 1.0237 -0.0651 0.064 Uiso 1 1 calc R
C26 C 0.7375(2) 1.0240(2) 0.0177(2) 0.0465(7) Uani 1 1 d .
H26 H 0.7216 1.0988 0.0182 0.056 Uiso 1 1 calc R
C27 C 0.8358(2) 0.95981(19) 0.06630(18) 0.0360(6) Uani 1 1 d .
H27 H 0.8887 0.9907 0.0987 0.043 Uiso 1 1 calc R
C28 C 0.7880(2) 0.79638(19) 0.29855(17) 0.0330(5) Uani 1 1 d .
C29 C 0.6974(2) 0.7525(2) 0.26416(19) 0.0388(6) Uani 1 1 d .
H29 H 0.7172 0.6912 0.2371 0.047 Uiso 1 1 calc R
C30 C 0.5786(2) 0.7978(2) 0.2692(2) 0.0489(7) Uani 1 1 d .
H30 H 0.5168 0.7675 0.2453 0.059 Uiso 1 1 calc R
C31 C 0.5483(3) 0.8868(2) 0.3085(2) 0.0523(7) Uani 1 1 d .
H31 H 0.4664 0.9182 0.3110 0.063 Uiso 1 1 calc R
C32 C 0.6379(3) 0.9293(2) 0.3439(2) 0.0500(7) Uani 1 1 d .
H32 H 0.6177 0.9904 0.3712 0.060 Uiso 1 1 calc R
C33 C 0.7567(2) 0.8841(2) 0.34020(19) 0.0413(6) Uani 1 1 d .
H33 H 0.8176 0.9131 0.3663 0.050 Uiso 1 1 calc R
C34 C 0.9768(2) 0.74226(18) 0.22003(17) 0.0304(5) Uani 1 1 d .
C35 C 1.0601(2) 0.75406(19) 0.05672(17) 0.0329(5) Uani 1 1 d .
C36 C 1.1512(2) 0.68979(19) 0.13312(18) 0.0327(5) Uani 1 1 d .
C37 C 1.1420(2) 0.6274(2) 0.32774(17) 0.0352(6) Uani 1 1 d .
H37 H 1.0904 0.6538 0.3819 0.042 Uiso 1 1 calc R
C38 C 1.1314(3) 0.5040(2) 0.3502(2) 0.0460(7) Uani 1 1 d .
H38A H 1.1812 0.4756 0.2973 0.055 Uiso 1 1 calc R
H38B H 1.0455 0.4910 0.3477 0.055 Uiso 1 1 calc R
C39 C 1.1749(3) 0.4426(3) 0.4564(2) 0.0578(8) Uani 1 1 d .
H39A H 1.1194 0.4654 0.5097 0.069 Uiso 1 1 calc R
H39B H 1.1723 0.3624 0.4682 0.069 Uiso 1 1 calc R
C40 C 1.3037(3) 0.4662(2) 0.4659(2) 0.0542(8) Uani 1 1 d .
H40A H 1.3269 0.4300 0.5368 0.065 Uiso 1 1 calc R
H40B H 1.3608 0.4349 0.4187 0.065 Uiso 1 1 calc R
C41 C 1.3142(3) 0.5892(2) 0.4407(2) 0.0481(7) Uani 1 1 d .
H41A H 1.3999 0.6022 0.4440 0.058 Uiso 1 1 calc R
H41B H 1.2635 0.6191 0.4922 0.058 Uiso 1 1 calc R
C42 C 1.2730(2) 0.6493(2) 0.33360(19) 0.0385(6) Uani 1 1 d .
H42A H 1.2785 0.7294 0.3195 0.046 Uiso 1 1 calc R
H42B H 1.3267 0.6230 0.2813 0.046 Uiso 1 1 calc R

loop_
_atom_site_aniso_label
_atom_site_aniso_U_11
_atom_site_aniso_U_22
_atom_site_aniso_U_33
_atom_site_aniso_U_23
_atom_site_aniso_U_13
_atom_site_aniso_U_12
O1 0.0400(10) 0.0286(9) 0.0479(10) -0.0052(8) -0.0073(8) -0.0054(7)
O2 0.0308(10) 0.0404(10) 0.0501(11) -0.0105(8) -0.0062(8) -0.0030(7)
O3 0.0330(10) 0.0530(11) 0.0420(10) -0.0198(8) -0.0001(8) 0.0038(8)
O4 0.0419(10) 0.0466(10) 0.0301(9) -0.0097(8) 0.0015(7) 0.0019(8)
N1 0.0298(10) 0.0258(10) 0.0347(10) -0.0070(8) -0.0070(8) -0.0007(8)
N2 0.0330(11) 0.0324(11) 0.0427(12) -0.0042(9) -0.0058(9) -0.0021(9)
N3 0.0285(11) 0.0294(11) 0.0450(12) -0.0061(9) -0.0098(9) 0.0012(8)
N4 0.0285(10) 0.0375(11) 0.0298(10) -0.0111(9) -0.0033(8) 0.0027(8)
N5 0.0319(11) 0.0397(12) 0.0332(11) -0.0120(9) 0.0010(9) -0.0001(9)
N6 0.0309(10) 0.0299(10) 0.0316(10) -0.0097(8) -0.0023(8) 0.0013(8)
C1 0.0294(12) 0.0228(11) 0.0386(13) -0.0078(10) -0.0063(10) -0.0012(9)
C2 0.0339(13) 0.0327(13) 0.0368(13) -0.0079(11) -0.0043(11) -0.0043(10)
C3 0.0384(15) 0.0378(14) 0.0527(16) -0.0010(12) -0.0148(13) -0.0030(11)
C4 0.0284(14) 0.0376(15) 0.078(2) -0.0105(14) -0.0058(14) 0.0025(11)
C5 0.0366(14) 0.0383(14) 0.0592(17) -0.0175(13) 0.0077(13) -0.0005(11)
C6 0.0422(14) 0.0298(13) 0.0393(14) -0.0116(11) -0.0024(11) -0.0046(11)
C7 0.0350(13) 0.0234(12) 0.0392(13) -0.0053(10) -0.0057(11) -0.0035(10)
C8 0.0496(16) 0.0322(13) 0.0421(14) -0.0098(11) -0.0106(12) -0.0070(11)
C9 0.0580(19) 0.0420(16) 0.0605(19) -0.0047(14) -0.0294(16) -0.0138(14)
C10 0.0379(16) 0.0449(17) 0.087(2) -0.0045(16) -0.0161(16) -0.0064(13)
C11 0.0460(16) 0.0390(15) 0.0583(18) -0.0035(13) 0.0063(14) -0.0018(12)
C12 0.0400(14) 0.0319(13) 0.0426(14) -0.0044(11) -0.0082(12) -0.0010(11)
C13 0.0363(13) 0.0274(12) 0.0339(12) -0.0077(10) -0.0084(10) -0.0022(10)
C14 0.0314(13) 0.0326(13) 0.0349(13) -0.0109(11) -0.0062(10) -0.0033(10)
C15 0.0340(14) 0.0309(13) 0.0369(13) -0.0118(10) -0.0067(11) -0.0037(10)
C16 0.0344(13) 0.0307(13) 0.0425(14) -0.0090(11) -0.0098(11) 0.0027(10)
C17 0.0592(17) 0.0343(14) 0.0399(14) -0.0139(12) -0.0098(13) 0.0065(12)
C18 0.0619(18) 0.0371(14) 0.0383(14) -0.0103(12) -0.0168(13) 0.0072(13)
C19 0.073(2) 0.0333(14) 0.0429(15) -0.0085(12) -0.0144(14) 0.0082(13)
C20 0.0501(16) 0.0333(14) 0.0438(15) -0.0129(11) -0.0142(12) 0.0032(12)
C21 0.0352(13) 0.0320(13) 0.0369(13) -0.0088(10) -0.0090(11) 0.0001(10)
C22 0.0290(12) 0.0346(13) 0.0306(12) -0.0098(10) 0.0004(10) -0.0036(10)
C23 0.0412(15) 0.0486(16) 0.0421(14) -0.0185(12) -0.0013(12) -0.0122(12)
C24 0.0368(15) 0.083(2) 0.0478(16) -0.0230(16) -0.0097(13) -0.0140(15)
C25 0.0327(15) 0.075(2) 0.0429(15) -0.0056(15) -0.0073(12) 0.0072(14)
C26 0.0451(16) 0.0421(15) 0.0449(15) -0.0062(12) -0.0009(13) 0.0091(12)
C27 0.0335(13) 0.0362(13) 0.0396(13) -0.0125(11) -0.0036(11) -0.0021(10)
C28 0.0315(13) 0.0349(13) 0.0297(12) -0.0069(10) 0.0034(10) -0.0022(10)
C29 0.0375(14) 0.0351(14) 0.0458(15) -0.0153(11) 0.0022(11) -0.0062(11)
C30 0.0338(15) 0.0563(18) 0.0571(17) -0.0157(14) -0.0011(13) -0.0085(13)
C31 0.0370(15) 0.0513(17) 0.0624(18) -0.0128(15) 0.0040(13) 0.0067(13)
C32 0.0495(17) 0.0412(15) 0.0591(17) -0.0214(14) 0.0117(14) 0.0021(13)
C33 0.0403(15) 0.0449(15) 0.0426(14) -0.0195(12) 0.0043(12) -0.0071(12)
C34 0.0307(12) 0.0300(12) 0.0326(12) -0.0113(10) -0.0026(10) -0.0051(10)
C35 0.0380(14) 0.0309(13) 0.0304(13) -0.0104(10) 0.0024(10) -0.0049(10)
C36 0.0319(13) 0.0335(13) 0.0348(13) -0.0137(10) -0.0018(10) -0.0021(10)
C37 0.0360(13) 0.0404(14) 0.0291(12) -0.0117(11) -0.0037(10) 0.0030(11)
C38 0.0497(16) 0.0437(16) 0.0420(15) -0.0060(12) -0.0037(12) -0.0092(12)
C39 0.068(2) 0.0531(18) 0.0430(16) 0.0027(14) -0.0072(15) -0.0068(15)
C40 0.0590(19) 0.0552(18) 0.0411(15) -0.0050(13) -0.0121(14) 0.0108(14)
C41 0.0436(16) 0.0583(18) 0.0452(15) -0.0200(13) -0.0132(12) 0.0076(13)
C42 0.0392(14) 0.0380(14) 0.0406(14) -0.0150(11) -0.0083(11) 0.0023(11)

loop_
_atom_type_symbol
_atom_type_description
_atom_type_scat_dispersion_real
_atom_type_scat_dispersion_imag
_atom_type_scat_source
C C 0.0033 0.0016 'International Tables Vol C Tables 4.2.6.8 and 6.1.1.4'
H H 0.0000 0.0000 'International Tables Vol C Tables 4.2.6.8 and 6.1.1.4'
N N 0.0061 0.0033 'International Tables Vol C Tables 4.2.6.8 and 6.1.1.4'
O O 0.0106 0.0060 'International Tables Vol C Tables 4.2.6.8 and 6.1.1.4'

loop_
_geom_angle_atom_site_label_1
_geom_angle_atom_site_label_2
_geom_angle_atom_site_label_3
_geom_angle
C14 N1 C13 110.96(18)
C14 N1 C1 121.96(18)
C13 N1 C1 127.07(19)
C13 N2 C7 124.4(2)
C15 N3 C13 112.39(19)
C15 N3 C16 121.5(2)
C13 N3 C16 125.9(2)
C36 N4 C34 111.89(18)
C36 N4 C37 126.28(19)
C34 N4 C37 121.44(19)
C34 N5 C28 125.1(2)
C35 N6 C34 110.80(18)
C35 N6 C22 121.61(19)
C34 N6 C22 127.57(19)
C6 C1 C2 121.9(2)
C6 C1 N1 120.3(2)
C2 C1 N1 117.7(2)
C1 C2 C3 118.5(2)
C1 C2 H2 120.7
C3 C2 H2 120.7
C4 C3 C2 120.1(2)
C4 C3 H3 119.9
C2 C3 H3 119.9
C5 C4 C3 120.5(2)
C5 C4 H4 119.8
C3 C4 H4 119.8
C4 C5 C6 119.9(2)
C4 C5 H5 120.0
C6 C5 H5 120.0
C1 C6 C5 119.0(2)
C1 C6 H6 120.5
C5 C6 H6 120.5
C12 C7 C8 119.6(2)
C12 C7 N2 119.0(2)
C8 C7 N2 121.2(2)
C9 C8 C7 119.2(3)
C9 C8 H8 120.4
C7 C8 H8 120.4
C10 C9 C8 121.0(3)
C10 C9 H9 119.5
C8 C9 H9 119.5
C11 C10 C9 119.8(3)
C11 C10 H10 120.1
C9 C10 H10 120.1
C10 C11 C12 119.6(3)
C10 C11 H11 120.2
C12 C11 H11 120.2
C7 C12 C11 120.7(2)
C7 C12 H12 119.7
C11 C12 H12 119.7
N2 C13 N3 122.5(2)
N2 C13 N1 131.6(2)
N3 C13 N1 105.80(19)
O1 C14 N1 127.1(2)
O1 C14 C15 127.5(2)
N1 C14 C15 105.35(19)
O2 C15 N3 128.1(2)
O2 C15 C14 126.5(2)
N3 C15 C14 105.4(2)
N3 C16 C17 111.5(2)
N3 C16 C21 113.09(18)
C17 C16 C21 112.5(2)
N3 C16 H16 106.4
C17 C16 H16 106.4
C21 C16 H16 106.4
C16 C17 C18 110.8(2)
C16 C17 H17A 109.5
C18 C17 H17A 109.5
C16 C17 H17B 109.5
C18 C17 H17B 109.5
H17A C17 H17B 108.1
C17 C18 C19 110.5(2)
C17 C18 H18A 109.5
C19 C18 H18A 109.5
C17 C18 H18B 109.5
C19 C18 H18B 109.5
H18A C18 H18B 108.1
C20 C19 C18 111.6(2)
C20 C19 H19B 109.3
C18 C19 H19B 109.3
C20 C19 H19A 109.3
C18 C19 H19A 109.3
H19B C19 H19A 108.0
C19 C20 C21 111.4(2)
C19 C20 H20A 109.4
C21 C20 H20A 109.4
C19 C20 H20B 109.4
C21 C20 H20B 109.4
H20A C20 H20B 108.0
C16 C21 C20 109.37(19)
C16 C21 H21B 109.8
C20 C21 H21B 109.8
C16 C21 H21A 109.8
C20 C21 H21A 109.8
H21B C21 H21A 108.2
C27 C22 C23 121.6(2)
C27 C22 N6 120.1(2)
C23 C22 N6 118.2(2)
C22 C23 C24 118.1(3)
C22 C23 H23 121.0
C24 C23 H23 121.0
C25 C24 C23 121.0(3)
C25 C24 H24 119.5
C23 C24 H24 119.5
C26 C25 C24 119.9(3)
C26 C25 H25 120.0
C24 C25 H25 120.0
C25 C26 C27 120.1(3)
C25 C26 H26 119.9
C27 C26 H26 119.9
C22 C27 C26 119.2(2)
C22 C27 H27 120.4
C26 C27 H27 120.4
C29 C28 C33 119.1(2)
C29 C28 N5 121.6(2)
C33 C28 N5 119.2(2)
C30 C29 C28 119.9(2)
C30 C29 H29 120.0
C28 C29 H29 120.0
C29 C30 C31 120.8(3)
C29 C30 H30 119.6
C31 C30 H30 119.6
C32 C31 C30 119.3(3)
C32 C31 H31 120.4
C30 C31 H31 120.4
C31 C32 C33 120.5(3)
C31 C32 H32 119.8
C33 C32 H32 119.8
C32 C33 C28 120.4(2)
C32 C33 H33 119.8
C28 C33 H33 119.8
N5 C34 N4 121.5(2)
N5 C34 N6 132.3(2)
N4 C34 N6 106.17(18)
O4 C35 N6 127.4(2)
O4 C35 C36 126.6(2)
N6 C35 C36 105.91(19)
O3 C36 N4 129.3(2)
O3 C36 C35 125.4(2)
N4 C36 C35 105.18(19)
N4 C37 C42 111.8(2)
N4 C37 C38 110.8(2)
C42 C37 C38 110.6(2)
N4 C37 H37 107.8
C42 C37 H37 107.8
C38 C37 H37 107.8
C37 C38 C39 110.2(2)
C37 C38 H38A 109.6
C39 C38 H38A 109.6
C37 C38 H38B 109.6
C39 C38 H38B 109.6
H38A C38 H38B 108.1
C40 C39 C38 111.3(2)
C40 C39 H39A 109.4
C38 C39 H39A 109.4
C40 C39 H39B 109.4
C38 C39 H39B 109.4
H39A C39 H39B 108.0
C41 C40 C39 111.2(2)
C41 C40 H40A 109.4
C39 C40 H40A 109.4
C41 C40 H40B 109.4
C39 C40 H40B 109.4
H40A C40 H40B 108.0
C40 C41 C42 111.2(2)
C40 C41 H41A 109.4
C42 C41 H41A 109.4
C40 C41 H41B 109.4
C42 C41 H41B 109.4
H41A C41 H41B 108.0
C37 C42 C41 109.4(2)
C37 C42 H42A 109.8
C41 C42 H42A 109.8
C37 C42 H42B 109.8
C41 C42 H42B 109.8
H42A C42 H42B 108.2

loop_
_geom_bond_atom_site_label_1
_geom_bond_atom_site_label_2
_geom_bond_distance
O1 C14 1.205(3)
O2 C15 1.204(3)
O3 C36 1.205(3)
O4 C35 1.206(3)
N1 C14 1.378(3)
N1 C13 1.419(3)
N1 C1 1.443(3)
N2 C13 1.258(3)
N2 C7 1.421(3)
N3 C15 1.356(3)
N3 C13 1.405(3)
N3 C16 1.480(3)
N4 C36 1.364(3)
N4 C34 1.409(3)
N4 C37 1.480(3)
N5 C34 1.256(3)
N5 C28 1.417(3)
N6 C35 1.375(3)
N6 C34 1.411(3)
N6 C22 1.443(3)
C1 C6 1.372(3)
C1 C2 1.381(3)
C2 C3 1.384(3)
C2 H2 0.9500
C3 C4 1.380(4)
C3 H3 0.9500
C4 C5 1.378(4)
C4 H4 0.9500
C5 C6 1.383(3)
C5 H5 0.9500
C6 H6 0.9500
C7 C12 1.381(3)
C7 C8 1.390(3)
C8 C9 1.382(4)
C8 H8 0.9500
C9 C10 1.379(4)
C9 H9 0.9500
C10 C11 1.378(4)
C10 H10 0.9500
C11 C12 1.386(4)
C11 H11 0.9500
C12 H12 0.9500
C14 C15 1.526(3)
C16 C17 1.509(3)
C16 C21 1.519(3)
C16 H16 1.0000
C17 C18 1.532(3)
C17 H17A 0.9900
C17 H17B 0.9900
C18 C19 1.533(4)
C18 H18A 0.9900
C18 H18B 0.9900
C19 C20 1.506(3)
C19 H19B 0.9900
C19 H19A 0.9900
C20 C21 1.526(3)
C20 H20A 0.9900
C20 H20B 0.9900
C21 H21B 0.9900
C21 H21A 0.9900
C22 C27 1.377(3)
C22 C23 1.384(3)
C23 C24 1.387(4)
C23 H23 0.9500
C24 C25 1.380(4)
C24 H24 0.9500
C25 C26 1.374(4)
C25 H25 0.9500
C26 C27 1.388(3)
C26 H26 0.9500
C27 H27 0.9500
C28 C29 1.385(3)
C28 C33 1.388(3)
C29 C30 1.379(3)
C29 H29 0.9500
C30 C31 1.381(4)
C30 H30 0.9500
C31 C32 1.374(4)
C31 H31 0.9500
C32 C33 1.377(4)
C32 H32 0.9500
C33 H33 0.9500
C35 C36 1.520(3)
C37 C42 1.524(3)
C37 C38 1.527(3)
C37 H37 1.0000
C38 C39 1.533(4)
C38 H38A 0.9900
C38 H38B 0.9900
C39 C40 1.518(4)
C39 H39A 0.9900
C39 H39B 0.9900
C40 C41 1.518(4)
C40 H40A 0.9900
C40 H40B 0.9900
C41 C42 1.530(3)
C41 H41A 0.9900
C41 H41B 0.9900
C42 H42A 0.9900
C42 H42B 0.9900

loop_
_geom_torsion_atom_site_label_1
_geom_torsion_atom_site_label_2
_geom_torsion_atom_site_label_3
_geom_torsion_atom_site_label_4
_geom_torsion
C14 N1 C1 C6 -114.3(3)
C13 N1 C1 C6 64.5(3)
C14 N1 C1 C2 65.3(3)
C13 N1 C1 C2 -115.9(3)
C6 C1 C2 C3 -1.4(4)
N1 C1 C2 C3 178.9(2)
C1 C2 C3 C4 -0.6(4)
C2 C3 C4 C5 1.4(4)
C3 C4 C5 C6 -0.1(4)
C2 C1 C6 C5 2.7(4)
N1 C1 C6 C5 -177.7(2)
C4 C5 C6 C1 -1.9(4)
C13 N2 C7 C12 -121.3(3)
C13 N2 C7 C8 63.4(3)
C12 C7 C8 C9 3.3(4)
N2 C7 C8 C9 178.6(2)
C7 C8 C9 C10 -1.4(4)
C8 C9 C10 C11 -0.8(4)
C9 C10 C11 C12 0.9(4)
C8 C7 C12 C11 -3.3(4)
N2 C7 C12 C11 -178.6(2)
C10 C11 C12 C7 1.1(4)
C7 N2 C13 N3 -173.3(2)
C7 N2 C13 N1 9.6(4)
C15 N3 C13 N2 -178.6(2)
C16 N3 C13 N2 6.1(4)
C15 N3 C13 N1 -0.8(3)
C16 N3 C13 N1 -176.1(2)
C14 N1 C13 N2 176.5(3)
C1 N1 C13 N2 -2.4(4)
C14 N1 C13 N3 -1.0(2)
C1 N1 C13 N3 -179.9(2)
C13 N1 C14 O1 -176.4(2)
C1 N1 C14 O1 2.5(4)
C13 N1 C14 C15 2.2(2)
C1 N1 C14 C15 -178.84(19)
C13 N3 C15 O2 -178.5(2)
C16 N3 C15 O2 -3.0(4)
C13 N3 C15 C14 2.1(3)
C16 N3 C15 C14 177.64(19)
O1 C14 C15 O2 -3.3(4)
N1 C14 C15 O2 178.0(2)
O1 C14 C15 N3 176.0(2)
N1 C14 C15 N3 -2.6(2)
C15 N3 C16 C17 112.6(3)
C13 N3 C16 C17 -72.5(3)
C15 N3 C16 C21 -119.4(2)
C13 N3 C16 C21 55.5(3)
N3 C16 C17 C18 -175.4(2)
C21 C16 C17 C18 56.3(3)
C16 C17 C18 C19 -54.0(3)
C17 C18 C19 C20 54.9(3)
C18 C19 C20 C21 -56.8(3)
N3 C16 C21 C20 175.6(2)
C17 C16 C21 C20 -56.9(3)
C19 C20 C21 C16 56.7(3)
C35 N6 C22 C27 -105.4(3)
C34 N6 C22 C27 72.5(3)
C35 N6 C22 C23 70.8(3)
C34 N6 C22 C23 -111.2(3)
C27 C22 C23 C24 -1.2(4)
N6 C22 C23 C24 -177.5(2)
C22 C23 C24 C25 0.2(4)
C23 C24 C25 C26 0.1(4)
C24 C25 C26 C27 0.6(4)
C23 C22 C27 C26 1.9(4)
N6 C22 C27 C26 178.1(2)
C25 C26 C27 C22 -1.6(4)
C34 N5 C28 C29 62.6(3)
C34 N5 C28 C33 -121.8(3)
C33 C28 C29 C30 1.7(4)
N5 C28 C29 C30 177.3(2)
C28 C29 C30 C31 -0.2(4)
C29 C30 C31 C32 -0.8(4)
C30 C31 C32 C33 0.2(4)
C31 C32 C33 C28 1.4(4)
C29 C28 C33 C32 -2.3(4)
N5 C28 C33 C32 -178.1(2)
C28 N5 C34 N4 -176.2(2)
C28 N5 C34 N6 6.4(4)
C36 N4 C34 N5 179.7(2)
C37 N4 C34 N5 6.4(3)
C36 N4 C34 N6 -2.2(3)
C37 N4 C34 N6 -175.52(19)
C35 N6 C34 N5 179.9(2)
C22 N6 C34 N5 1.7(4)
C35 N6 C34 N4 2.2(2)
C22 N6 C34 N4 -176.0(2)
C34 N6 C35 O4 179.6(2)
C22 N6 C35 O4 -2.2(4)
C34 N6 C35 C36 -1.3(2)
C22 N6 C35 C36 176.96(19)
C34 N4 C36 O3 179.6(2)
C37 N4 C36 O3 -7.5(4)
C34 N4 C36 C35 1.4(3)
C37 N4 C36 C35 174.3(2)
O4 C35 C36 O3 0.8(4)
N6 C35 C36 O3 -178.3(2)
O4 C35 C36 N4 179.1(2)
N6 C35 C36 N4 -0.1(2)
C36 N4 C37 C42 50.3(3)
C34 N4 C37 C42 -137.4(2)
C36 N4 C37 C38 -73.5(3)
C34 N4 C37 C38 98.8(3)
N4 C37 C38 C39 -177.5(2)
C42 C37 C38 C39 58.0(3)
C37 C38 C39 C40 -55.6(3)
C38 C39 C40 C41 54.8(3)
C39 C40 C41 C42 -56.2(3)
N4 C37 C42 C41 177.1(2)
C38 C37 C42 C41 -59.0(3)
C40 C41 C42 C37 57.9(3)
